data_7159866
loop_
_publ_author_name
'Kumar, Bintu'
'Bhatta, Anindita'
'Saraf, Prakriti'
'Pandurang, Taur Prakash'
'Rangan, Krishnan'
'Sarkar, Madhushree'
'Mitra, Sivaprasad'
'Kumar, Dalip'

_publ_section_title
;
 BODIPY(aryl)iodonium salts in the efficient synthesis of diversely
 functionalized BODIPYs and selective detection of serum albumin.
;
_journal_issue 17
_journal_name_full 'Organic &amp; biomolecular chemistry'
_journal_page_first 3405
_journal_page_last 3414
_journal_paper_doi 10.1039/d4ob00336e
_journal_volume 22
_journal_year 2024
_chemical_formula_moiety 'C30 H33 B F2 I N2, C7 H7 O3 S, C H Cl3'
_chemical_formula_sum 'C38 H41 B Cl3 F2 I N2 O3 S'
_chemical_formula_weight 887.85
_space_group_crystal_system triclinic
_space_group_IT_number 2
_space_group_name_Hall '-P 1'
_space_group_name_H-M_alt 'P -1'
_atom_sites_solution_hydrogens geom
_atom_sites_solution_primary dual
_audit_creation_date 2021-03-01
_audit_creation_method
;
Olex2 1.3-ac4
(compiled 2019.04.23 svn.r3594 for Rigaku Oxford Diffraction, GUI svn.r5739)
;
_audit_update_record
;
2023-09-13 deposited with the CCDC.	2024-04-02 downloaded from the CCDC.
;
_cell_angle_alpha 109.4650(10)
_cell_angle_beta 94.5770(10)
_cell_angle_gamma 105.5260(10)
_cell_formula_units_Z 2
_cell_length_a 8.40960(10)
_cell_length_b 14.7442(2)
_cell_length_c 17.5925(2)
_cell_measurement_reflns_used 16490
_cell_measurement_temperature 93(2)
_cell_measurement_theta_max 79.2650
_cell_measurement_theta_min 5.1820
_cell_volume 1947.03(5)
_computing_cell_refinement 'CrysAlisPro 1.171.40.80a (Rigaku OD, 2020)'
_computing_data_collection 'CrysAlisPro 1.171.40.80a (Rigaku OD, 2020)'
_computing_data_reduction 'CrysAlisPro 1.171.40.80a (Rigaku OD, 2020)'
_computing_molecular_graphics 'Olex2 (Dolomanov et al., 2009)'
_computing_publication_material 'Olex2 (Dolomanov et al., 2009)'
_computing_structure_refinement 'ShelXL (Sheldrick, 2015)'
_computing_structure_solution 'ShelXT (Sheldrick, 2015)'
_diffrn_ambient_temperature 93(2)
_diffrn_detector 'Hybrid Pixel Array Detector'
_diffrn_detector_area_resol_mean 5.8140
_diffrn_measured_fraction_theta_full 0.997
_diffrn_measured_fraction_theta_max 0.962
_diffrn_measurement_details
;
List of Runs (angles in degrees, time in seconds):

  # Type    Start    End  Width  t~exp~   \w     \q     \k     \f   Frames
#--------------------------------------------------------------------------
  1  \w     62.00  89.00   0.50    1.12    --    0.00  37.00-150.00   54
  2  \w    -48.00  24.00   0.50    1.12    --    0.00 -19.00-150.00  144
  3  \w    -70.00  18.00   0.50    1.12    --    0.00 -82.00-120.00  176
  4  \w    -18.00  50.00   0.50    1.12    --    0.00  37.00-150.00  136
  5  \w    -49.00  18.00   0.50    1.12    --    0.00 -37.00 -60.00  134
  6  \w     26.00  88.00   0.50    4.46    --  107.20 -45.00-150.00  124
  7  \w     36.00 132.00   0.50    4.46    --  107.20 -61.00  60.00  192
  8  \w    152.00 196.00   0.50    4.46    --  107.20  82.00   0.00   88
  9  \w     23.00 110.00   0.50    4.46    --  107.20 -61.00 -60.00  174
 10  \w     94.00 123.00   0.50    4.46    --  107.20 -82.00   0.00   58
 11  \w     80.00 197.00   0.50    4.46    --  107.20  15.00 150.00  234
 12  \w     21.00 100.00   0.50    4.46    --  107.20 -82.00  60.00  158
 13  \w     26.00 139.00   0.50    4.46    --  107.20 -82.00 -60.00  226
 14  \w     65.00 137.00   0.50    4.46    --  107.20 -82.00 150.00  144
 15  \w     18.00  56.00   0.50    4.46    --  107.20 -30.00-180.00   76
 16  \w     90.00 116.00   0.50    4.46    --  107.20 -82.00-150.00   52
 17  \w     79.00 104.00   0.50    4.46    --  107.20 -30.00-180.00   50
 18  \w     89.00 196.00   0.50    4.46    --  107.20  15.00-150.00  214
 19  \w     18.00 119.00   0.50    4.46    --  107.20 -30.00  30.00  202
 20  \w    100.00 125.00   0.50    4.46    --  107.20  61.00 -30.00   50
 21  \w    163.00 195.00   0.50    4.46    --  107.20  61.00 -30.00   64
 22  \w     63.00 128.00   0.50    4.46    --  107.20 -82.00  90.00  130
 23  \w     82.00 107.00   0.50    4.46    --  107.20  82.00   0.00   50
;
_diffrn_measurement_device 'four-circle diffractometer'
_diffrn_measurement_device_type 'XtaLAB AFC12 (RINC): Kappa dual home/near'
_diffrn_measurement_method '\w scans'
_diffrn_orient_matrix_type 'CrysAlisPro convention (1999,Acta A55,543-557)'
_diffrn_orient_matrix_UB_11 -0.1673500000
_diffrn_orient_matrix_UB_12 -0.0494912000
_diffrn_orient_matrix_UB_13 -0.0618370000
_diffrn_orient_matrix_UB_21 0.0954147000
_diffrn_orient_matrix_UB_22 0.0075175000
_diffrn_orient_matrix_UB_23 -0.0699913000
_diffrn_orient_matrix_UB_31 0.0183079000
_diffrn_orient_matrix_UB_32 -0.1054040000
_diffrn_orient_matrix_UB_33 -0.0145937000
_diffrn_radiation_monochromator mirror
_diffrn_radiation_probe x-ray
_diffrn_radiation_type 'Cu K\a'
_diffrn_radiation_wavelength 1.54184
_diffrn_reflns_av_R_equivalents 0.0381
_diffrn_reflns_av_unetI/netI 0.0414
_diffrn_reflns_Laue_measured_fraction_full 0.997
_diffrn_reflns_Laue_measured_fraction_max 0.962
_diffrn_reflns_limit_h_max 10
_diffrn_reflns_limit_h_min -10
_diffrn_reflns_limit_k_max 13
_diffrn_reflns_limit_k_min -18
_diffrn_reflns_limit_l_max 22
_diffrn_reflns_limit_l_min -22
_diffrn_reflns_number 21257
_diffrn_reflns_point_group_measured_fraction_full 0.997
_diffrn_reflns_point_group_measured_fraction_max 0.962
_diffrn_reflns_theta_full 67.684
_diffrn_reflns_theta_max 79.880
_diffrn_reflns_theta_min 3.443
_diffrn_source 'micro-focus sealed X-ray tube'
_diffrn_source_type 'Rigaku (Cu) X-ray Source'
_exptl_absorpt_coefficient_mu 9.258
_exptl_absorpt_correction_T_max 1.00000
_exptl_absorpt_correction_T_min 0.58545
_exptl_absorpt_correction_type multi-scan
_exptl_absorpt_process_details
;
CrysAlisPro 1.171.40.80a (Rigaku Oxford Diffraction, 2020)
Empirical absorption correction using spherical harmonics,
 implemented in SCALE3 ABSPACK scaling algorithm.
;
_exptl_crystal_colour red
_exptl_crystal_colour_primary red
_exptl_crystal_density_diffrn 1.514
_exptl_crystal_description plate
_exptl_crystal_F_000 900
_exptl_crystal_size_max 0.15
_exptl_crystal_size_mid 0.05
_exptl_crystal_size_min 0.03
_refine_diff_density_max 2.863
_refine_diff_density_min -1.903
_refine_diff_density_rms 0.112
_refine_ls_extinction_method none
_refine_ls_goodness_of_fit_ref 1.114
_refine_ls_hydrogen_treatment constr
_refine_ls_matrix_type full
_refine_ls_number_parameters 467
_refine_ls_number_reflns 8171
_refine_ls_number_restraints 0
_refine_ls_restrained_S_all 1.114
_refine_ls_R_factor_all 0.0438
_refine_ls_R_factor_gt 0.0429
_refine_ls_shift/su_max 0.001
_refine_ls_shift/su_mean 0.000
_refine_ls_structure_factor_coef Fsqd
_refine_ls_weighting_details 'w=1/[\s^2^(Fo^2^)+(0.0662P)^2^+3.2322P] where P=(Fo^2^+2Fc^2^)/3'
_refine_ls_weighting_scheme calc
_refine_ls_wR_factor_gt 0.1170
_refine_ls_wR_factor_ref 0.1176
_reflns_Friedel_coverage 0.000
_reflns_number_gt 7912
_reflns_number_total 8171
_reflns_threshold_expression 'I > 2\s(I)'
_cod_data_source_file d4ob00336e3.cif
_cod_data_source_block exp_814_c-h
_cod_depositor_comments 'Adding full bibliography for 7159866.cif.'
_cod_original_cell_volume 1947.03(4)
_cod_database_code 7159866
_shelx_shelxl_version_number 2018/3
_chemical_oxdiff_formula 'C38 H41 B Cl3 F2 I N2 O3 S'
_shelx_space_group_comment
;
The symmetry employed for this shelxl refinement is uniquely defined
by the following loop, which should always be used as a source of
symmetry information in preference to the above space-group names.
They are only intended as comments.
;
_shelx_estimated_absorpt_t_max 0.769
_shelx_estimated_absorpt_t_min 0.337
_reflns_odcompleteness_completeness 99.43
_reflns_odcompleteness_iscentric 1
_reflns_odcompleteness_theta 71.98
_olex2_refinement_description
;
1. Fixed Uiso
 At 1.2 times of:
  All C(H) groups
 At 1.5 times of:
  All C(H,H,H) groups
2.a Ternary CH refined with riding coordinates:
 C22(H22), C28(H28), C25(H25), C38(H38)
2.b Aromatic/amide H refined with riding coordinates:
 C7(H7), C1(H1), C18(H18), C9(H9), C32(H32), C3(H3), C2(H2), C36(H36),
 C15(H15), C20(H20), C11(H11), C12(H12), C33(H33), C14(H14), C35(H35), C13(H13)
2.c Idealised Me refined as rotating group:
 C24(H24A,H24B,H24C), C23(H23A,H23B,H23C), C29(H29A,H29B,H29C), C30(H30A,H30B,
 H30C), C27(H27A,H27B,H27C), C37(H37A,H37B,H37C), C26(H26A,H26B,H26C)
;
_olex2_submission_special_instructions 'No special instructions were received'
_oxdiff_exptl_absorpt_empirical_details
;
Empirical correction (ABSPACK) includes:
- Absorption correction using spherical harmonics
- Frame scaling
;
_oxdiff_exptl_absorpt_empirical_full_max 2.076
_oxdiff_exptl_absorpt_empirical_full_min 0.609

loop_
_space_group_symop_operation_xyz
'x, y, z'
'-x, -y, -z'

loop_
_atom_site_label
_atom_site_type_symbol
_atom_site_fract_x
_atom_site_fract_y
_atom_site_fract_z
_atom_site_U_iso_or_equiv
_atom_site_adp_type
_atom_site_occupancy
_atom_site_site_symmetry_order
_atom_site_calc_flag
_atom_site_refinement_flags_posn
_atom_site_refinement_flags_adp
_atom_site_refinement_flags_occupancy
_atom_site_disorder_assembly
_atom_site_disorder_group
I1 I 0.44788(2) 0.17539(2) 0.57805(2) 0.01732(8) Uani 1 1 d . . . . .
S1 S 0.46063(10) -0.05382(6) 0.63079(5) 0.01882(16) Uani 1 1 d . . . . .
Cl1 Cl 0.20352(18) 0.65519(12) 0.94778(7) 0.0584(3) Uani 1 1 d . . . . .
Cl2 Cl 0.4557(2) 0.73561(19) 0.86745(11) 0.0961(7) Uani 1 1 d . . . . .
Cl3 Cl 0.3581(4) 0.5227(2) 0.84600(13) 0.1252(11) Uani 1 1 d . . . . .
F2 F 0.2232(3) 0.55370(17) 0.67366(13) 0.0281(4) Uani 1 1 d . . . . .
F1 F 0.4912(3) 0.61177(17) 0.65732(15) 0.0316(5) Uani 1 1 d . . . . .
O3 O 0.5110(3) -0.13861(19) 0.58120(15) 0.0235(5) Uani 1 1 d . . . . .
O1 O 0.5490(3) 0.04045(19) 0.62117(16) 0.0267(5) Uani 1 1 d . . . . .
O2 O 0.2805(3) -0.0744(2) 0.62088(17) 0.0295(6) Uani 1 1 d . . . . .
N2 N 0.3320(4) 0.4379(2) 0.57576(17) 0.0204(5) Uani 1 1 d . . . . .
N1 N 0.2678(4) 0.5781(2) 0.54718(19) 0.0222(6) Uani 1 1 d . . . . .
C6 C 0.2701(4) 0.3771(3) 0.4940(2) 0.0199(6) Uani 1 1 d . . . . .
C31 C 0.5345(4) -0.0352(3) 0.7339(2) 0.0218(7) Uani 1 1 d . . . . .
C5 C 0.1972(4) 0.4126(3) 0.4385(2) 0.0196(6) Uani 1 1 d . . . . .
C16 C 0.3778(4) 0.2101(3) 0.69553(19) 0.0196(6) Uani 1 1 d . . . . .
C7 C 0.2993(4) 0.2838(3) 0.4795(2) 0.0198(6) Uani 1 1 d . . . . .
H7 H 0.271024 0.227801 0.428886 0.024 Uiso 1 1 calc R . . . .
C1 C 0.2542(4) 0.6687(3) 0.5561(3) 0.0264(7) Uani 1 1 d . . . . .
H1 H 0.293203 0.726668 0.605485 0.032 Uiso 1 1 calc R . . . .
C22 C 0.0779(4) 0.0917(3) 0.6241(2) 0.0237(7) Uani 1 1 d . . . . .
H22 H 0.135336 0.058877 0.580144 0.028 Uiso 1 1 calc R . . . .
C4 C 0.1974(4) 0.5126(3) 0.4658(2) 0.0217(6) Uani 1 1 d . . . . .
C21 C 0.5015(5) 0.2758(3) 0.7646(2) 0.0232(7) Uani 1 1 d . . . . .
C18 C 0.1727(5) 0.1802(3) 0.7777(2) 0.0257(7) Uani 1 1 d . . . . .
H18 H 0.061425 0.149442 0.782814 0.031 Uiso 1 1 calc R . . . .
C17 C 0.2124(4) 0.1609(3) 0.6990(2) 0.0205(6) Uani 1 1 d . . . . .
C9 C 0.3977(4) 0.3858(3) 0.6132(2) 0.0204(6) Uani 1 1 d . . . . .
H9 H 0.448106 0.409894 0.669432 0.024 Uiso 1 1 calc R . . . .
C10 C 0.1221(4) 0.3435(3) 0.3532(2) 0.0221(7) Uani 1 1 d . . . . .
C32 C 0.6328(5) -0.0896(3) 0.7524(2) 0.0313(8) Uani 1 1 d . . . . .
H32 H 0.657788 -0.140433 0.709814 0.038 Uiso 1 1 calc R . . . .
C3 C 0.1361(4) 0.5694(3) 0.4254(2) 0.0261(7) Uani 1 1 d . . . . .
H3 H 0.079933 0.544798 0.370088 0.031 Uiso 1 1 calc R . . . .
C2 C 0.1739(5) 0.6662(3) 0.4818(3) 0.0288(8) Uani 1 1 d . . . . .
H2 H 0.150050 0.721468 0.472396 0.035 Uiso 1 1 calc R . . . .
C36 C 0.4976(5) 0.0383(3) 0.7966(2) 0.0310(8) Uani 1 1 d . . . . .
H36 H 0.429368 0.075244 0.784054 0.037 Uiso 1 1 calc R . . . .
C24 C -0.0503(5) 0.0071(3) 0.6396(3) 0.0302(8) Uani 1 1 d . . . . .
H24A H 0.008742 -0.029537 0.662648 0.045 Uiso 1 1 calc GR . . . .
H24B H -0.124964 -0.039855 0.587773 0.045 Uiso 1 1 calc GR . . . .
H24C H -0.116806 0.036625 0.678398 0.045 Uiso 1 1 calc GR . . . .
C15 C 0.0103(5) 0.2472(3) 0.3367(2) 0.0259(7) Uani 1 1 d . . . . .
H15 H -0.013733 0.225169 0.380636 0.031 Uiso 1 1 calc R . . . .
C8 C 0.3784(4) 0.2904(3) 0.5548(2) 0.0194(6) Uani 1 1 d . . . . .
C23 C -0.0127(5) 0.1532(3) 0.5915(3) 0.0309(8) Uani 1 1 d . . . . .
H23A H -0.073761 0.184368 0.632558 0.046 Uiso 1 1 calc GR . . . .
H23B H -0.092105 0.108050 0.540603 0.046 Uiso 1 1 calc GR . . . .
H23C H 0.070087 0.206172 0.580736 0.046 Uiso 1 1 calc GR . . . .
C20 C 0.4524(5) 0.2907(3) 0.8412(2) 0.0268(7) Uani 1 1 d . . . . .
H20 H 0.532149 0.335044 0.889521 0.032 Uiso 1 1 calc R . . . .
C19 C 0.2913(5) 0.2429(3) 0.8487(2) 0.0281(8) Uani 1 1 d . . . . .
C11 C 0.1602(5) 0.3738(3) 0.2875(2) 0.0255(7) Uani 1 1 d . . . . .
H11 H 0.237126 0.438797 0.297832 0.031 Uiso 1 1 calc R . . . .
C12 C 0.0862(5) 0.3096(3) 0.2076(2) 0.0330(8) Uani 1 1 d . . . . .
H12 H 0.112990 0.330128 0.163144 0.040 Uiso 1 1 calc R . . . .
C33 C 0.6942(6) -0.0692(4) 0.8339(3) 0.0416(10) Uani 1 1 d . . . . .
H33 H 0.762203 -0.106192 0.846575 0.050 Uiso 1 1 calc R . . . .
C14 C -0.0659(5) 0.1837(3) 0.2571(3) 0.0321(8) Uani 1 1 d . . . . .
H14 H -0.144091 0.119053 0.246572 0.038 Uiso 1 1 calc R . . . .
C35 C 0.5603(6) 0.0574(3) 0.8773(2) 0.0384(9) Uani 1 1 d . . . . .
H35 H 0.535490 0.108217 0.920072 0.046 Uiso 1 1 calc R . . . .
C28 C 0.6833(5) 0.3251(3) 0.7625(2) 0.0299(8) Uani 1 1 d . . . . .
H28 H 0.689765 0.321625 0.705096 0.036 Uiso 1 1 calc R . . . .
B1 B 0.3325(5) 0.5486(3) 0.6181(3) 0.0226(7) Uani 1 1 d . . . . .
C13 C -0.0277(6) 0.2148(3) 0.1926(2) 0.0361(9) Uani 1 1 d . . . . .
H13 H -0.079594 0.171068 0.137805 0.043 Uiso 1 1 calc R . . . .
C25 C 0.2522(6) 0.2608(4) 0.9343(3) 0.0381(9) Uani 1 1 d . . . . .
H25 H 0.355815 0.266303 0.969967 0.046 Uiso 1 1 calc R . . . .
C34 C 0.6589(6) 0.0036(4) 0.8970(2) 0.0405(10) Uani 1 1 d . . . . .
C29 C 0.7918(5) 0.2660(4) 0.7830(3) 0.0442(11) Uani 1 1 d . . . . .
H29A H 0.788991 0.268784 0.839314 0.066 Uiso 1 1 calc GR . . . .
H29B H 0.907762 0.295766 0.778079 0.066 Uiso 1 1 calc GR . . . .
H29C H 0.748811 0.195296 0.744922 0.066 Uiso 1 1 calc GR . . . .
C30 C 0.7521(6) 0.4363(3) 0.8192(3) 0.0401(10) Uani 1 1 d . . . . .
H30A H 0.677571 0.472763 0.807269 0.060 Uiso 1 1 calc GR . . . .
H30B H 0.864622 0.466022 0.810247 0.060 Uiso 1 1 calc GR . . . .
H30C H 0.758112 0.441421 0.876379 0.060 Uiso 1 1 calc GR . . . .
C38 C 0.2929(7) 0.6273(4) 0.8590(3) 0.0456(11) Uani 1 1 d . . . . .
H38 H 0.204762 0.610923 0.810627 0.055 Uiso 1 1 calc R . . . .
C27 C 0.2159(9) 0.3604(4) 0.9699(3) 0.0581(15) Uani 1 1 d . . . . .
H27A H 0.310973 0.415709 0.969480 0.087 Uiso 1 1 calc GR . . . .
H27B H 0.199195 0.371972 1.026462 0.087 Uiso 1 1 calc GR . . . .
H27C H 0.114242 0.357830 0.936842 0.087 Uiso 1 1 calc GR . . . .
C37 C 0.7269(8) 0.0245(6) 0.9856(3) 0.0630(17) Uani 1 1 d . . . . .
H37A H 0.688867 -0.037896 0.996725 0.095 Uiso 1 1 calc GR . . . .
H37B H 0.685862 0.076332 1.021830 0.095 Uiso 1 1 calc GR . . . .
H37C H 0.849933 0.048682 0.995548 0.095 Uiso 1 1 calc GR . . . .
C26 C 0.1121(10) 0.1754(5) 0.9396(3) 0.070(2) Uani 1 1 d . . . . .
H26A H 0.005587 0.171939 0.909885 0.106 Uiso 1 1 calc GR . . . .
H26B H 0.104330 0.187797 0.997286 0.106 Uiso 1 1 calc GR . . . .
H26C H 0.135345 0.111265 0.915130 0.106 Uiso 1 1 calc GR . . . .

loop_
_atom_site_aniso_label
_atom_site_aniso_U_11
_atom_site_aniso_U_22
_atom_site_aniso_U_33
_atom_site_aniso_U_23
_atom_site_aniso_U_13
_atom_site_aniso_U_12
I1 0.02068(12) 0.01818(12) 0.01613(12) 0.00742(8) 0.00565(7) 0.00887(8)
S1 0.0223(4) 0.0198(4) 0.0175(3) 0.0074(3) 0.0060(3) 0.0103(3)
Cl1 0.0615(8) 0.0828(10) 0.0341(6) 0.0189(6) 0.0120(5) 0.0300(7)
Cl2 0.0727(11) 0.1256(17) 0.0586(9) 0.0333(10) 0.0070(8) -0.0162(11)
Cl3 0.237(3) 0.162(2) 0.0837(13) 0.0833(15) 0.0890(17) 0.166(2)
F2 0.0305(11) 0.0307(11) 0.0246(10) 0.0068(9) 0.0069(8) 0.0160(9)
F1 0.0226(10) 0.0248(11) 0.0400(13) 0.0061(9) -0.0051(9) 0.0061(8)
O3 0.0321(13) 0.0213(12) 0.0200(11) 0.0071(9) 0.0081(10) 0.0125(10)
O1 0.0355(14) 0.0226(12) 0.0287(13) 0.0134(10) 0.0106(11) 0.0134(11)
O2 0.0235(12) 0.0370(15) 0.0289(13) 0.0117(11) 0.0048(10) 0.0117(11)
N2 0.0243(14) 0.0192(14) 0.0188(13) 0.0069(11) 0.0037(11) 0.0087(11)
N1 0.0206(13) 0.0201(14) 0.0267(15) 0.0076(11) 0.0056(11) 0.0086(11)
C6 0.0217(15) 0.0230(16) 0.0184(15) 0.0084(13) 0.0064(12) 0.0104(13)
C31 0.0244(16) 0.0247(17) 0.0189(15) 0.0096(13) 0.0082(13) 0.0087(13)
C5 0.0184(15) 0.0222(16) 0.0201(15) 0.0095(13) 0.0060(12) 0.0068(12)
C16 0.0276(17) 0.0226(16) 0.0115(14) 0.0056(12) 0.0070(12) 0.0123(13)
C7 0.0229(16) 0.0218(16) 0.0183(15) 0.0089(12) 0.0039(12) 0.0107(13)
C1 0.0219(16) 0.0180(16) 0.039(2) 0.0091(14) 0.0074(14) 0.0065(13)
C22 0.0242(16) 0.0260(17) 0.0227(16) 0.0087(14) 0.0061(13) 0.0108(14)
C4 0.0182(15) 0.0242(17) 0.0245(16) 0.0105(13) 0.0042(12) 0.0072(13)
C21 0.0294(18) 0.0228(16) 0.0174(15) 0.0062(13) 0.0040(13) 0.0096(14)
C18 0.0265(17) 0.0290(18) 0.0258(17) 0.0106(14) 0.0116(14) 0.0129(14)
C17 0.0225(16) 0.0250(16) 0.0224(16) 0.0138(13) 0.0107(13) 0.0126(13)
C9 0.0227(16) 0.0198(16) 0.0216(16) 0.0076(13) 0.0052(12) 0.0110(13)
C10 0.0210(16) 0.0260(17) 0.0232(16) 0.0101(14) 0.0044(13) 0.0121(13)
C32 0.037(2) 0.043(2) 0.0229(18) 0.0154(16) 0.0099(15) 0.0222(18)
C3 0.0209(16) 0.0279(18) 0.0362(19) 0.0173(15) 0.0077(14) 0.0108(14)
C2 0.0265(18) 0.0256(18) 0.042(2) 0.0188(16) 0.0106(16) 0.0115(14)
C36 0.042(2) 0.0241(18) 0.0261(18) 0.0064(15) 0.0086(16) 0.0123(16)
C24 0.0229(17) 0.0312(19) 0.039(2) 0.0162(16) 0.0050(15) 0.0078(15)
C15 0.0263(17) 0.0250(18) 0.0293(18) 0.0099(14) 0.0064(14) 0.0126(14)
C8 0.0231(16) 0.0212(16) 0.0214(15) 0.0117(13) 0.0072(12) 0.0132(13)
C23 0.0261(18) 0.040(2) 0.035(2) 0.0212(17) 0.0056(15) 0.0136(16)
C20 0.0337(19) 0.0284(18) 0.0158(15) 0.0030(13) 0.0037(14) 0.0126(15)
C19 0.037(2) 0.0293(19) 0.0238(17) 0.0101(14) 0.0117(15) 0.0168(16)
C11 0.0265(17) 0.0329(19) 0.0240(17) 0.0151(15) 0.0051(14) 0.0141(15)
C12 0.035(2) 0.044(2) 0.0262(19) 0.0164(17) 0.0064(16) 0.0183(18)
C33 0.037(2) 0.070(3) 0.031(2) 0.027(2) 0.0083(17) 0.027(2)
C14 0.0292(19) 0.0279(19) 0.033(2) 0.0053(16) -0.0012(15) 0.0091(15)
C35 0.052(3) 0.034(2) 0.0215(18) 0.0036(16) 0.0095(17) 0.0100(19)
C28 0.0280(18) 0.033(2) 0.0220(17) 0.0053(15) 0.0044(14) 0.0053(15)
B1 0.0212(18) 0.0174(17) 0.0279(19) 0.0049(15) 0.0031(15) 0.0088(14)
C13 0.040(2) 0.040(2) 0.0234(18) 0.0052(16) -0.0025(16) 0.0156(18)
C25 0.045(2) 0.048(3) 0.0240(19) 0.0129(18) 0.0137(17) 0.018(2)
C34 0.035(2) 0.061(3) 0.0189(18) 0.0149(18) 0.0034(16) 0.006(2)
C29 0.026(2) 0.034(2) 0.063(3) 0.006(2) 0.0086(19) 0.0091(17)
C30 0.039(2) 0.027(2) 0.044(2) 0.0085(18) 0.0017(19) 0.0018(17)
C38 0.049(3) 0.061(3) 0.034(2) 0.022(2) 0.010(2) 0.023(2)
C27 0.085(4) 0.050(3) 0.040(3) 0.007(2) 0.037(3) 0.028(3)
C37 0.054(3) 0.101(5) 0.024(2) 0.024(3) -0.003(2) 0.012(3)
C26 0.118(6) 0.052(3) 0.037(3) 0.018(2) 0.039(3) 0.010(3)

loop_
_atom_type_symbol
_atom_type_description
_atom_type_scat_dispersion_real
_atom_type_scat_dispersion_imag
_atom_type_scat_source
C C 0.0181 0.0091 'International Tables Vol C Tables 4.2.6.8 and 6.1.1.4'
H H 0.0000 0.0000 'International Tables Vol C Tables 4.2.6.8 and 6.1.1.4'
B B 0.0090 0.0039 'International Tables Vol C Tables 4.2.6.8 and 6.1.1.4'
Cl Cl 0.3639 0.7018 'International Tables Vol C Tables 4.2.6.8 and 6.1.1.4'
F F 0.0727 0.0534 'International Tables Vol C Tables 4.2.6.8 and 6.1.1.4'
I I -0.3257 6.8362 'International Tables Vol C Tables 4.2.6.8 and 6.1.1.4'
N N 0.0311 0.0180 'International Tables Vol C Tables 4.2.6.8 and 6.1.1.4'
O O 0.0492 0.0322 'International Tables Vol C Tables 4.2.6.8 and 6.1.1.4'
S S 0.3331 0.5567 'International Tables Vol C Tables 4.2.6.8 and 6.1.1.4'

loop_
_geom_angle_atom_site_label_1
_geom_angle_atom_site_label_2
_geom_angle_atom_site_label_3
_geom_angle
_geom_angle_site_symmetry_1
_geom_angle_site_symmetry_3
_geom_angle_publ_flag
C8 I1 C16 93.99(13) . . ?
O3 S1 O1 111.88(15) . . ?
O3 S1 C31 104.98(16) . . ?
O1 S1 C31 105.04(16) . . ?
O2 S1 O3 113.61(16) . . ?
O2 S1 O1 113.41(16) . . ?
O2 S1 C31 107.04(16) . . ?
C6 N2 B1 126.4(3) . . ?
C9 N2 C6 108.7(3) . . ?
C9 N2 B1 124.9(3) . . ?
C1 N1 C4 108.2(3) . . ?
C1 N1 B1 124.9(3) . . ?
C4 N1 B1 126.6(3) . . ?
N2 C6 C5 121.5(3) . . ?
N2 C6 C7 108.6(3) . . ?
C7 C6 C5 129.8(3) . . ?
C32 C31 S1 121.3(3) . . ?
C32 C31 C36 119.9(3) . . ?
C36 C31 S1 118.7(3) . . ?
C6 C5 C10 120.0(3) . . ?
C4 C5 C6 119.2(3) . . ?
C4 C5 C10 120.9(3) . . ?
C21 C16 I1 118.3(2) . . ?
C17 C16 I1 117.4(2) . . ?
C17 C16 C21 124.2(3) . . ?
C8 C7 C6 105.8(3) . . ?
N1 C1 C2 110.1(3) . . ?
C17 C22 C24 113.2(3) . . ?
C17 C22 C23 110.8(3) . . ?
C24 C22 C23 110.1(3) . . ?
N1 C4 C3 107.2(3) . . ?
C5 C4 N1 120.7(3) . . ?
C5 C4 C3 132.1(3) . . ?
C16 C21 C20 116.2(3) . . ?
C16 C21 C28 125.0(3) . . ?
C20 C21 C28 118.6(3) . . ?
C19 C18 C17 122.2(3) . . ?
C16 C17 C22 124.1(3) . . ?
C16 C17 C18 116.2(3) . . ?
C18 C17 C22 119.7(3) . . ?
N2 C9 C8 108.1(3) . . ?
C15 C10 C5 120.5(3) . . ?
C15 C10 C11 119.0(3) . . ?
C11 C10 C5 120.5(3) . . ?
C31 C32 C33 119.3(4) . . ?
C2 C3 C4 107.0(3) . . ?
C3 C2 C1 107.5(3) . . ?
C35 C36 C31 119.8(4) . . ?
C14 C15 C10 120.8(4) . . ?
C7 C8 I1 125.9(3) . . ?
C7 C8 C9 108.8(3) . . ?
C9 C8 I1 125.2(2) . . ?
C19 C20 C21 122.2(3) . . ?
C18 C19 C25 122.7(4) . . ?
C20 C19 C18 118.9(3) . . ?
C20 C19 C25 118.3(4) . . ?
C12 C11 C10 120.3(4) . . ?
C11 C12 C13 119.7(4) . . ?
C34 C33 C32 121.5(4) . . ?
C15 C14 C13 119.7(4) . . ?
C36 C35 C34 121.0(4) . . ?
C21 C28 C29 110.0(3) . . ?
C21 C28 C30 113.2(3) . . ?
C29 C28 C30 110.3(4) . . ?
F2 B1 N2 110.4(3) . . ?
F2 B1 N1 109.6(3) . . ?
F1 B1 F2 110.0(3) . . ?
F1 B1 N2 111.2(3) . . ?
F1 B1 N1 110.6(3) . . ?
N2 B1 N1 104.9(3) . . ?
C14 C13 C12 120.5(4) . . ?
C27 C25 C19 111.4(4) . . ?
C26 C25 C19 114.1(4) . . ?
C26 C25 C27 110.2(5) . . ?
C33 C34 C35 118.5(4) . . ?
C33 C34 C37 120.7(5) . . ?
C35 C34 C37 120.9(5) . . ?
Cl2 C38 Cl1 108.5(3) . . ?
Cl3 C38 Cl1 109.7(3) . . ?
Cl3 C38 Cl2 113.4(3) . . ?

loop_
_geom_bond_atom_site_label_1
_geom_bond_atom_site_label_2
_geom_bond_distance
_geom_bond_site_symmetry_2
_geom_bond_publ_flag
I1 C16 2.129(3) . ?
I1 C8 2.084(3) . ?
S1 O3 1.456(2) . ?
S1 O1 1.462(3) . ?
S1 O2 1.447(3) . ?
S1 C31 1.774(4) . ?
Cl1 C38 1.760(5) . ?
Cl2 C38 1.757(6) . ?
Cl3 C38 1.723(6) . ?
F2 B1 1.392(5) . ?
F1 B1 1.372(4) . ?
N2 C6 1.384(4) . ?
N2 C9 1.356(4) . ?
N2 B1 1.550(5) . ?
N1 C1 1.329(5) . ?
N1 C4 1.404(5) . ?
N1 B1 1.556(5) . ?
C6 C5 1.422(5) . ?
C6 C7 1.405(5) . ?
C31 C32 1.386(5) . ?
C31 C36 1.388(5) . ?
C5 C4 1.390(5) . ?
C5 C10 1.474(5) . ?
C16 C21 1.404(5) . ?
C16 C17 1.403(5) . ?
C7 C8 1.394(5) . ?
C1 C2 1.408(6) . ?
C22 C17 1.519(5) . ?
C22 C24 1.532(5) . ?
C22 C23 1.541(5) . ?
C4 C3 1.427(5) . ?
C21 C20 1.405(5) . ?
C21 C28 1.517(5) . ?
C18 C17 1.404(5) . ?
C18 C19 1.396(6) . ?
C9 C8 1.395(5) . ?
C10 C15 1.396(5) . ?
C10 C11 1.402(5) . ?
C32 C33 1.386(6) . ?
C3 C2 1.374(6) . ?
C36 C35 1.382(6) . ?
C15 C14 1.382(5) . ?
C20 C19 1.389(6) . ?
C19 C25 1.518(5) . ?
C11 C12 1.385(6) . ?
C12 C13 1.392(6) . ?
C33 C34 1.379(7) . ?
C14 C13 1.389(6) . ?
C35 C34 1.387(7) . ?
C28 C29 1.518(6) . ?
C28 C30 1.526(6) . ?
C25 C27 1.517(7) . ?
C25 C26 1.511(8) . ?
C34 C37 1.516(6) . ?
